data_2230860
loop_
_publ_author_name
'Cordes, David B.'
'Hua, Guoxiong'
'Slawin, Alexandra M. Z.'
'Woollins, J. Derek'

_publ_section_title
;
 2-(4-Fluorophenyl)-3-methyl-1<i>H</i>-indole
;
_journal_coeditor_code SI2359
_journal_issue 7
_journal_name_full 'Acta Crystallographica Section E'
_journal_page_first o1606
_journal_paper_doi 10.1107/S1600536811021325
_journal_volume 67
_journal_year 2011
_chemical_formula_iupac 'C15 H12 F N'
_chemical_formula_moiety 'C15 H12 F N'
_chemical_formula_sum 'C15 H12 F N'
_chemical_formula_weight 225.26
_chemical_name_systematic
;
2-(4-Fluorophenyl)-3-methyl-1<i>H</i>-indole
;
_space_group_IT_number 14
_symmetry_cell_setting monoclinic
_symmetry_space_group_name_Hall '-P 2ybc'
_symmetry_space_group_name_H-M 'P 1 21/c 1'
_atom_sites_solution_hydrogens geom
_atom_sites_solution_primary direct
_atom_sites_solution_secondary difmap
_cell_angle_alpha 90.00
_cell_angle_beta 110.274(9)
_cell_angle_gamma 90.00
_cell_formula_units_Z 4
_cell_length_a 7.790(3)
_cell_length_b 17.125(6)
_cell_length_c 8.811(4)
_cell_measurement_reflns_used 3217
_cell_measurement_temperature 93(2)
_cell_measurement_theta_max 28.3
_cell_measurement_theta_min 2.4
_cell_volume 1102.6(8)
_computing_cell_refinement 'CrystalClear (Rigaku, 2010)'
_computing_data_collection 'CrystalClear (Rigaku, 2010)'
_computing_data_reduction 'CrystalClear (Rigaku, 2010)'
_computing_molecular_graphics 'SHELXTL (Sheldrick, 2008)'
_computing_publication_material 'SHELXTL (Sheldrick, 2008)'
_computing_structure_refinement 'SHELXTL (Sheldrick, 2008)'
_computing_structure_solution 'SHELXTL (Sheldrick, 2008)'
_diffrn_ambient_temperature 93(2)
_diffrn_detector_area_resol_mean 14.7059
_diffrn_measured_fraction_theta_full 0.998
_diffrn_measured_fraction_theta_max 0.831
_diffrn_measurement_device_type 'Rigaku Mercury CCD'
_diffrn_measurement_method '\w and \f'
_diffrn_radiation_monochromator confocal
_diffrn_radiation_source 'rotating anode'
_diffrn_radiation_type MoK\a
_diffrn_radiation_wavelength 0.71073
_diffrn_reflns_av_R_equivalents 0.0487
_diffrn_reflns_av_sigmaI/netI 0.0524
_diffrn_reflns_limit_h_max 9
_diffrn_reflns_limit_h_min -9
_diffrn_reflns_limit_k_max 23
_diffrn_reflns_limit_k_min -16
_diffrn_reflns_limit_l_max 10
_diffrn_reflns_limit_l_min -11
_diffrn_reflns_number 7380
_diffrn_reflns_theta_full 25.00
_diffrn_reflns_theta_max 28.67
_diffrn_reflns_theta_min 2.38
_exptl_absorpt_coefficient_mu 0.091
_exptl_absorpt_correction_T_max 1.000
_exptl_absorpt_correction_T_min 0.706
_exptl_absorpt_correction_type multi-scan
_exptl_absorpt_process_details '(CrystalClear; Rigaku, 2010)'
_exptl_crystal_colour Colorless
_exptl_crystal_density_diffrn 1.357
_exptl_crystal_density_method 'not measured'
_exptl_crystal_description Platelet
_exptl_crystal_F_000 472
_exptl_crystal_size_max 0.25
_exptl_crystal_size_mid 0.20
_exptl_crystal_size_min 0.15
_refine_diff_density_max 0.312
_refine_diff_density_min -0.212
_refine_ls_extinction_coef 0.052(13)
_refine_ls_extinction_expression Fc^*^=kFc[1+0.001xFc^2^\l^3^/sin(2\q)]^-1/4^
_refine_ls_extinction_method 'SHELXTL (Sheldrick, 2008)'
_refine_ls_goodness_of_fit_ref 1.074
_refine_ls_hydrogen_treatment mixed
_refine_ls_matrix_type full
_refine_ls_number_parameters 160
_refine_ls_number_reflns 2361
_refine_ls_number_restraints 1
_refine_ls_restrained_S_all 1.074
_refine_ls_R_factor_all 0.0863
_refine_ls_R_factor_gt 0.0650
_refine_ls_shift/su_max 0.000
_refine_ls_shift/su_mean 0.000
_refine_ls_structure_factor_coef Fsqd
_refine_ls_weighting_details 'calc w=1/[\s^2^(Fo^2^)+(0.1147P)^2^+0.0000P] where P=(Fo^2^+2Fc^2^)/3'
_refine_ls_weighting_scheme calc
_refine_ls_wR_factor_gt 0.1704
_refine_ls_wR_factor_ref 0.1947
_reflns_number_gt 1703
_reflns_number_total 2361
_reflns_threshold_expression I>2\s(I)
_cod_data_source_file si2359.cif
_cod_data_source_block I
_cod_original_cell_volume 1102.7(8)
_cod_original_sg_symbol_H-M 'P 21/c'
_cod_database_code 2230860
_cod_database_fobs_code 2230860

loop_
_symmetry_equiv_pos_as_xyz
'x, y, z'
'-x, y+1/2, -z+1/2'
'-x, -y, -z'
'x, -y-1/2, z-1/2'

loop_
_atom_site_type_symbol
_atom_site_label
_atom_site_fract_x
_atom_site_fract_y
_atom_site_fract_z
_atom_site_U_iso_or_equiv
_atom_site_adp_type
_atom_site_calc_flag
_atom_site_refinement_flags
_atom_site_occupancy
_atom_site_symmetry_multiplicity
_atom_site_disorder_assembly
_atom_site_disorder_group
F F1 0.44463(18) 0.36586(7) 0.14270(16) 0.0629(5) Uani d . 1 1 . .
N N1 -0.1358(2) 0.33607(9) 0.5104(2) 0.0416(5) Uani d D 1 1 . .
H H1 -0.190(3) 0.3064(13) 0.416(2) 0.070(7) Uiso d D 1 1 . .
C C1 0.0281(2) 0.37720(10) 0.5467(2) 0.0373(5) Uani d . 1 1 . .
C C2 0.0708(2) 0.41011(10) 0.6983(2) 0.0392(5) Uani d . 1 1 . .
C C3 -0.0707(2) 0.38743(10) 0.7584(2) 0.0386(5) Uani d . 1 1 . .
C C4 -0.1007(3) 0.40028(10) 0.9045(2) 0.0427(5) Uani d . 1 1 . .
H H4 -0.0164 0.4305 0.9878 0.051 Uiso calc R 1 1 . .
C C5 -0.2529(3) 0.36883(11) 0.9262(2) 0.0456(5) Uani d . 1 1 . .
H H5 -0.2725 0.3767 1.0256 0.055 Uiso calc R 1 1 . .
C C6 -0.3796(3) 0.32527(11) 0.8028(2) 0.0470(5) Uani d . 1 1 . .
H H6 -0.4854 0.3053 0.8195 0.056 Uiso calc R 1 1 . .
C C7 -0.3545(2) 0.31077(11) 0.6581(2) 0.0445(5) Uani d . 1 1 . .
H H7 -0.4404 0.2809 0.5754 0.053 Uiso calc R 1 1 . .
C C8 -0.1987(2) 0.34150(10) 0.6377(2) 0.0392(5) Uani d . 1 1 . .
C C9 0.2314(3) 0.46041(11) 0.7870(2) 0.0466(5) Uani d . 1 1 . .
H H9A 0.3395 0.4421 0.7648 0.070 Uiso calc R 1 1 . .
H H9B 0.2545 0.4574 0.9034 0.070 Uiso calc R 1 1 . .
H H9C 0.2052 0.5146 0.7507 0.070 Uiso calc R 1 1 . .
C C10 0.1309(2) 0.37612(10) 0.4355(2) 0.0379(5) Uani d . 1 1 . .
C C11 0.1282(2) 0.30989(11) 0.3413(2) 0.0420(5) Uani d . 1 1 . .
H H11 0.0543 0.2665 0.3462 0.050 Uiso calc R 1 1 . .
C C12 0.2309(2) 0.30642(11) 0.2413(2) 0.0456(5) Uani d . 1 1 . .
H H12 0.2274 0.2616 0.1766 0.055 Uiso calc R 1 1 . .
C C13 0.3388(3) 0.36986(12) 0.2380(2) 0.0459(5) Uani d . 1 1 . .
C C14 0.3432(3) 0.43669(11) 0.3255(2) 0.0446(5) Uani d . 1 1 . .
H H14 0.4166 0.4799 0.3188 0.054 Uiso calc R 1 1 . .
C C15 0.2382(2) 0.43944(10) 0.4235(2) 0.0415(5) Uani d . 1 1 . .
H H15 0.2390 0.4854 0.4840 0.050 Uiso calc R 1 1 . .

loop_
_atom_site_aniso_label
_atom_site_aniso_U_11
_atom_site_aniso_U_22
_atom_site_aniso_U_33
_atom_site_aniso_U_12
_atom_site_aniso_U_13
_atom_site_aniso_U_23
F1 0.0641(9) 0.0696(9) 0.0655(9) 0.0056(7) 0.0357(7) 0.0017(7)
N1 0.0344(9) 0.0434(9) 0.0440(10) -0.0072(6) 0.0099(7) -0.0019(8)
C1 0.0319(9) 0.0299(8) 0.0474(11) -0.0007(7) 0.0101(8) 0.0018(8)
C2 0.0325(9) 0.0340(10) 0.0482(11) 0.0003(7) 0.0104(8) 0.0014(8)
C3 0.0349(9) 0.0319(9) 0.0461(11) 0.0048(7) 0.0104(8) 0.0052(8)
C4 0.0434(11) 0.0340(10) 0.0484(12) 0.0027(8) 0.0128(9) 0.0020(9)
C5 0.0476(12) 0.0420(11) 0.0487(12) 0.0023(8) 0.0183(10) 0.0052(9)
C6 0.0396(11) 0.0448(11) 0.0579(13) 0.0000(8) 0.0187(9) 0.0100(10)
C7 0.0363(10) 0.0451(11) 0.0479(12) -0.0021(8) 0.0093(9) 0.0062(9)
C8 0.0322(9) 0.0367(10) 0.0453(11) 0.0011(7) 0.0091(8) 0.0038(9)
C9 0.0388(10) 0.0448(11) 0.0523(12) -0.0058(8) 0.0107(9) -0.0037(10)
C10 0.0315(9) 0.0369(10) 0.0412(11) 0.0024(7) 0.0071(8) 0.0024(8)
C11 0.0378(10) 0.0382(10) 0.0450(11) -0.0014(7) 0.0080(8) 0.0001(9)
C12 0.0424(11) 0.0450(12) 0.0444(12) 0.0038(8) 0.0085(9) -0.0039(9)
C13 0.0397(11) 0.0548(12) 0.0440(11) 0.0073(9) 0.0156(9) 0.0043(10)
C14 0.0371(10) 0.0420(11) 0.0533(12) 0.0007(8) 0.0139(9) 0.0079(9)
C15 0.0353(10) 0.0356(10) 0.0504(11) 0.0021(7) 0.0106(8) 0.0006(9)

loop_
_atom_type_symbol
_atom_type_description
_atom_type_scat_dispersion_real
_atom_type_scat_dispersion_imag
_atom_type_scat_source
C C 0.0033 0.0016 'International Tables Vol C Tables 4.2.6.8 and 6.1.1.4'
H H 0.0000 0.0000 'International Tables Vol C Tables 4.2.6.8 and 6.1.1.4'
N N 0.0061 0.0033 'International Tables Vol C Tables 4.2.6.8 and 6.1.1.4'
F F 0.0171 0.0103 'International Tables Vol C Tables 4.2.6.8 and 6.1.1.4'

loop_
_geom_angle_atom_site_label_1
_geom_angle_atom_site_label_2
_geom_angle_atom_site_label_3
_geom_angle_site_symmetry_1
_geom_angle_site_symmetry_3
_geom_angle
_geom_angle_publ_flag
C8 N1 C1 . . 109.61(16) ?
C8 N1 H1 . . 125.6(14) ?
C1 N1 H1 . . 124.7(14) ?
C2 C1 N1 . . 108.81(16) ?
C2 C1 C10 . . 130.42(16) ?
N1 C1 C10 . . 120.63(17) ?
C1 C2 C3 . . 106.81(16) ?
C1 C2 C9 . . 128.14(17) ?
C3 C2 C9 . . 125.05(17) ?
C4 C3 C8 . . 118.57(17) ?
C4 C3 C2 . . 133.71(18) ?
C8 C3 C2 . . 107.71(17) ?
C5 C4 C3 . . 119.44(18) ?
C5 C4 H4 . . 120.3 ?
C3 C4 H4 . . 120.3 ?
C4 C5 C6 . . 120.67(18) ?
C4 C5 H5 . . 119.7 ?
C6 C5 H5 . . 119.7 ?
C7 C6 C5 . . 121.69(18) ?
C7 C6 H6 . . 119.2 ?
C5 C6 H6 . . 119.2 ?
C6 C7 C8 . . 117.49(18) ?
C6 C7 H7 . . 121.3 ?
C8 C7 H7 . . 121.3 ?
N1 C8 C7 . . 130.84(17) ?
N1 C8 C3 . . 107.05(16) ?
C7 C8 C3 . . 122.10(18) ?
C2 C9 H9A . . 109.5 ?
C2 C9 H9B . . 109.5 ?
H9A C9 H9B . . 109.5 ?
C2 C9 H9C . . 109.5 ?
H9A C9 H9C . . 109.5 ?
H9B C9 H9C . . 109.5 ?
C15 C10 C11 . . 118.04(17) ?
C15 C10 C1 . . 121.45(16) ?
C11 C10 C1 . . 120.48(16) ?
C12 C11 C10 . . 121.30(17) ?
C12 C11 H11 . . 119.3 ?
C10 C11 H11 . . 119.3 ?
C13 C12 C11 . . 118.10(18) ?
C13 C12 H12 . . 120.9 ?
C11 C12 H12 . . 120.9 ?
F1 C13 C14 . . 118.92(17) ?
F1 C13 C12 . . 118.33(17) ?
C14 C13 C12 . . 122.75(19) ?
C13 C14 C15 . . 118.33(18) ?
C13 C14 H14 . . 120.8 ?
C15 C14 H14 . . 120.8 ?
C14 C15 C10 . . 121.43(18) ?
C14 C15 H15 . . 119.3 ?
C10 C15 H15 . . 119.3 ?

loop_
_geom_bond_atom_site_label_1
_geom_bond_atom_site_label_2
_geom_bond_site_symmetry_2
_geom_bond_distance
_geom_bond_publ_flag
F1 C13 . 1.367(2) ?
N1 C8 . 1.374(2) ?
N1 C1 . 1.395(2) ?
N1 H1 . 0.944(16) ?
C1 C2 . 1.380(3) ?
C1 C10 . 1.465(3) ?
C2 C3 . 1.432(2) ?
C2 C9 . 1.497(3) ?
C3 C4 . 1.403(3) ?
C3 C8 . 1.417(3) ?
C4 C5 . 1.375(3) ?
C4 H4 . 0.9500 ?
C5 C6 . 1.403(3) ?
C5 H5 . 0.9500 ?
C6 C7 . 1.378(3) ?
C6 H6 . 0.9500 ?
C7 C8 . 1.391(3) ?
C7 H7 . 0.9500 ?
C9 H9A . 0.9800 ?
C9 H9B . 0.9800 ?
C9 H9C . 0.9800 ?
C10 C15 . 1.395(3) ?
C10 C11 . 1.402(3) ?
C11 C12 . 1.382(3) ?
C11 H11 . 0.9500 ?
C12 C13 . 1.380(3) ?
C12 H12 . 0.9500 ?
C13 C14 . 1.374(3) ?
C14 C15 . 1.381(3) ?
C14 H14 . 0.9500 ?
C15 H15 . 0.9500 ?

loop_
_geom_hbond_atom_site_label_D
_geom_hbond_atom_site_label_H
_geom_hbond_atom_site_label_A
_geom_hbond_site_symmetry_A
_geom_hbond_distance_DH
_geom_hbond_distance_HA
_geom_hbond_distance_DA
_geom_hbond_angle_DHA
N1 H1 Cg 4_565 0.944(16) 2.99(2) 3.791(2) 143.4(16)

loop_
_geom_torsion_atom_site_label_1
_geom_torsion_atom_site_label_2
_geom_torsion_atom_site_label_3
_geom_torsion_atom_site_label_4
_geom_torsion_site_symmetry_1
_geom_torsion_site_symmetry_2
_geom_torsion_site_symmetry_3
_geom_torsion_site_symmetry_4
_geom_torsion
_geom_torsion_publ_flag
C8 N1 C1 C2 . . . . -0.5(2) ?
C8 N1 C1 C10 . . . . 175.64(15) ?
N1 C1 C2 C3 . . . . 0.9(2) ?
C10 C1 C2 C3 . . . . -174.81(17) ?
N1 C1 C2 C9 . . . . -178.84(17) ?
C10 C1 C2 C9 . . . . 5.5(3) ?
C1 C2 C3 C4 . . . . 177.78(19) ?
C9 C2 C3 C4 . . . . -2.5(3) ?
C1 C2 C3 C8 . . . . -0.9(2) ?
C9 C2 C3 C8 . . . . 178.83(16) ?
C8 C3 C4 C5 . . . . -0.6(3) ?
C2 C3 C4 C5 . . . . -179.09(18) ?
C3 C4 C5 C6 . . . . -1.1(3) ?
C4 C5 C6 C7 . . . . 1.6(3) ?
C5 C6 C7 C8 . . . . -0.5(3) ?
C1 N1 C8 C7 . . . . 179.89(19) ?
C1 N1 C8 C3 . . . . 0.0(2) ?
C6 C7 C8 N1 . . . . 178.87(18) ?
C6 C7 C8 C3 . . . . -1.2(3) ?
C4 C3 C8 N1 . . . . -178.33(15) ?
C2 C3 C8 N1 . . . . 0.56(19) ?
C4 C3 C8 C7 . . . . 1.7(3) ?
C2 C3 C8 C7 . . . . -179.37(16) ?
C2 C1 C10 C15 . . . . -35.0(3) ?
N1 C1 C10 C15 . . . . 149.74(17) ?
C2 C1 C10 C11 . . . . 143.0(2) ?
N1 C1 C10 C11 . . . . -32.2(2) ?
C15 C10 C11 C12 . . . . 1.1(3) ?
C1 C10 C11 C12 . . . . -176.98(16) ?
C10 C11 C12 C13 . . . . 0.8(3) ?
C11 C12 C13 F1 . . . . 178.20(17) ?
C11 C12 C13 C14 . . . . -2.2(3) ?
F1 C13 C14 C15 . . . . -178.86(16) ?
C12 C13 C14 C15 . . . . 1.5(3) ?
C13 C14 C15 C10 . . . . 0.5(3) ?
C11 C10 C15 C14 . . . . -1.8(3) ?
C1 C10 C15 C14 . . . . 176.27(17) ?

loop_
_cod_related_entry_id
_cod_related_entry_database
_cod_related_entry_code
1 ChemSpider 10005740
